data_7016267
loop_
_publ_author_name
'Fuller, Anna-Marie'
'Hughes, David L.'
'Lancaster, Simon J.'

_publ_section_title
;
 Tris(pyrazolyl)borate amidoborane complexes of the group 4 metals.
;
_journal_issue 28
_journal_name_full 'Dalton transactions (Cambridge, England : 2003)'
_journal_page_first 7434
_journal_page_last 7441
_journal_paper_doi 10.1039/c1dt10709g
_journal_volume 40
_journal_year 2011
_chemical_formula_moiety 'C37 H36 B2 F15 N9 Zr, C5 H12'
_chemical_formula_structural HB(C5H7N2)3Zr(NC2H6)2NH2B(C6F5)3.C5H12
_chemical_formula_sum 'C42 H48 B2 F15 N9 Zr'
_chemical_formula_weight 1076.73
_chemical_name_common HB(C5H7N2)3Zr(NC2H6)2NH2B(C6F5)3.C5H12
_space_group_IT_number 2
_symmetry_cell_setting triclinic
_symmetry_space_group_name_Hall '-P 1'
_symmetry_space_group_name_H-M 'P -1'
_atom_sites_solution_hydrogens geom
_atom_sites_solution_primary direct
_atom_sites_solution_secondary difmap
_cell_angle_alpha 80.540(4)
_cell_angle_beta 89.161(4)
_cell_angle_gamma 81.252(4)
_cell_formula_units_Z 2
_cell_length_a 11.2726(5)
_cell_length_b 11.8733(6)
_cell_length_c 17.9169(8)
_cell_measurement_reflns_used 3863
_cell_measurement_temperature 140(1)
_cell_measurement_theta_max 29.9999
_cell_measurement_theta_min 3.4452
_cell_volume 2337.79(19)
_computing_cell_refinement
;
CrysAlis RED, Oxford Diffraction Ltd., Version 1.171.27p20 beta
;
_computing_data_collection
;
CrysAlis CCD, Oxford Diffraction Ltd., Version 1.171.27p20 beta
;
_computing_data_reduction
;
CrysAlis RED, Oxford Diffraction Ltd., Version 1.171.27p20 beta
;
_computing_molecular_graphics 'ORTEP (Johnson, 1971)'
_computing_publication_material 'SHELXL-97 (Sheldrick, 1997b)'
_computing_structure_refinement 'SHELXL-97 (Sheldrick, 1997b)'
_computing_structure_solution 'SHELXS-97 (Sheldrick, 1997a)'
_diffrn_ambient_temperature 140(1)
_diffrn_detector_area_resol_mean 16.0050
_diffrn_measured_fraction_theta_full 0.992
_diffrn_measured_fraction_theta_max 0.992
_diffrn_measurement_device_type 'Oxford Diffraction Xcalibur 3/CCD'
_diffrn_measurement_method 'Thin slice \f and \w scans'
_diffrn_radiation_monochromator graphite
_diffrn_radiation_source 'Enhance (Mo) X-ray Source'
_diffrn_radiation_type Mo-K\a
_diffrn_radiation_wavelength 0.71073
_diffrn_reflns_av_R_equivalents 0.1587
_diffrn_reflns_av_sigmaI/netI 0.1774
_diffrn_reflns_limit_h_max 12
_diffrn_reflns_limit_h_min -12
_diffrn_reflns_limit_k_max 12
_diffrn_reflns_limit_k_min -12
_diffrn_reflns_limit_l_max 19
_diffrn_reflns_limit_l_min -19
_diffrn_reflns_number 18358
_diffrn_reflns_theta_full 22.50
_diffrn_reflns_theta_max 22.50
_diffrn_reflns_theta_min 3.46
_exptl_absorpt_coefficient_mu 0.338
_exptl_absorpt_correction_T_max 1.2973
_exptl_absorpt_correction_T_min 0.8336
_exptl_absorpt_correction_type multi-scan
_exptl_absorpt_process_details
;
CrysAlis RED, Oxford Diffraction Ltd., Version 1.171.29.9
Empirical absorption correction using spherical harmonics,
implemented in SCALE3 ABSPACK scaling algorithm.
;
_exptl_crystal_colour colourless
_exptl_crystal_density_diffrn 1.530
_exptl_crystal_density_method 'not measured'
_exptl_crystal_description needles
_exptl_crystal_F_000 1096
_exptl_crystal_size_max 0.50
_exptl_crystal_size_mid 0.19
_exptl_crystal_size_min 0.09
_refine_diff_density_max 0.628
_refine_diff_density_min -0.524
_refine_diff_density_rms 0.097
_refine_ls_extinction_method none
_refine_ls_goodness_of_fit_ref 1.068
_refine_ls_hydrogen_treatment mixed
_refine_ls_matrix_type full
_refine_ls_number_parameters 644
_refine_ls_number_reflns 6062
_refine_ls_number_restraints 16
_refine_ls_restrained_S_all 1.068
_refine_ls_R_factor_all 0.1710
_refine_ls_R_factor_gt 0.0862
_refine_ls_shift/su_max 0.001
_refine_ls_shift/su_mean 0.000
_refine_ls_structure_factor_coef Fsqd
_refine_ls_weighting_details 'calc w=1/[\s^2^(Fo^2^)+(0.0382P)^2^+3.3737P] where P=(Fo^2^+2Fc^2^)/3'
_refine_ls_weighting_scheme calc
_refine_ls_wR_factor_gt 0.1182
_refine_ls_wR_factor_ref 0.1462
_reflns_number_gt 3533
_reflns_number_total 6062
_reflns_threshold_expression I>2sigma(I)
_cod_data_source_file c1dt10709g.txt
_cod_data_source_block 6.pentane
_cod_depositor_comments
;
The following automatic conversions were performed:

'_symmetry_cell_setting' value 'Triclinic' changed to 'triclinic'
according to /home/saulius/struct/CIF-dictionaries/cif_core.dic
dictionary named 'cif_core.dic' version 2.4.1 from 2010-06-29.

Automatic conversion script
Id: cif_fix_values 1715 2011-07-08 13:25:40Z adriana 
;
_cod_original_sg_symbol_H-M P-1
_cod_database_code 7016267

loop_
_symmetry_equiv_pos_as_xyz
'x, y, z'
'-x, -y, -z'

loop_
_atom_site_label
_atom_site_type_symbol
_atom_site_fract_x
_atom_site_fract_y
_atom_site_fract_z
_atom_site_U_iso_or_equiv
_atom_site_adp_type
_atom_site_occupancy
_atom_site_symmetry_multiplicity
_atom_site_calc_flag
_atom_site_refinement_flags
_atom_site_disorder_assembly
_atom_site_disorder_group
Zr1 Zr 0.61053(8) 0.79352(8) 0.73364(5) 0.0236(3) Uani 1 1 d . . .
B1 B 0.3220(9) 0.7885(10) 0.6849(7) 0.037(3) Uani 1 1 d . . .
N1 N 0.4592(6) 0.9395(6) 0.6848(4) 0.0317(19) Uani 1 1 d . . .
N2 N 0.3471(5) 0.9152(6) 0.6672(4) 0.0249(18) Uani 1 1 d . . .
C3 C 0.2767(7) 1.0103(8) 0.6341(5) 0.030(2) Uani 1 1 d . . .
C4 C 0.3410(8) 1.1008(8) 0.6284(5) 0.034(2) Uani 1 1 d . . .
H4 H 0.3147 1.1774 0.6074 0.041 Uiso 1 1 calc R . .
C5 C 0.4514(8) 1.0558(8) 0.6599(5) 0.032(2) Uani 1 1 d . . .
C6 C 0.5537(7) 1.1210(8) 0.6696(5) 0.041(3) Uani 1 1 d . . .
H6A H 0.5579 1.1789 0.6258 0.061 Uiso 1 1 calc R . .
H6B H 0.6277 1.0683 0.6754 0.061 Uiso 1 1 calc R . .
H6C H 0.5405 1.1573 0.7137 0.061 Uiso 1 1 calc R . .
C7 C 0.1517(7) 1.0090(8) 0.6064(5) 0.040(3) Uani 1 1 d . . .
H7A H 0.1552 0.9626 0.5671 0.060 Uiso 1 1 calc R . .
H7B H 0.1150 1.0864 0.5869 0.060 Uiso 1 1 calc R . .
H7C H 0.1051 0.9771 0.6476 0.060 Uiso 1 1 calc R . .
N11 N 0.4427(6) 0.7498(6) 0.8063(4) 0.0299(19) Uani 1 1 d . . .
N12 N 0.3380(6) 0.7423(6) 0.7690(4) 0.0312(19) Uani 1 1 d . . .
C13 C 0.2567(8) 0.7043(8) 0.8192(6) 0.036(3) Uani 1 1 d . . .
C14 C 0.3070(8) 0.6866(8) 0.8888(6) 0.042(3) Uani 1 1 d . . .
H14 H 0.2716 0.6599 0.9342 0.050 Uiso 1 1 calc R . .
C15 C 0.4223(8) 0.7161(8) 0.8798(6) 0.036(3) Uani 1 1 d . . .
C16 C 0.5125(8) 0.7132(9) 0.9422(5) 0.049(3) Uani 1 1 d . . .
H16A H 0.5919 0.7074 0.9216 0.073 Uiso 1 1 calc R . .
H16B H 0.5076 0.6476 0.9807 0.073 Uiso 1 1 calc R . .
H16C H 0.4952 0.7827 0.9637 0.073 Uiso 1 1 calc R . .
C17 C 0.1353(7) 0.6863(8) 0.7964(6) 0.051(3) Uani 1 1 d . . .
H17A H 0.0878 0.7597 0.7783 0.076 Uiso 1 1 calc R . .
H17B H 0.0970 0.6476 0.8393 0.076 Uiso 1 1 calc R . .
H17C H 0.1429 0.6399 0.7570 0.076 Uiso 1 1 calc R . .
N21 N 0.5299(6) 0.7086(6) 0.6394(4) 0.0241(18) Uani 1 1 d . . .
N22 N 0.4058(6) 0.7169(6) 0.6349(4) 0.0258(18) Uani 1 1 d . . .
C23 C 0.3764(8) 0.6841(7) 0.5690(6) 0.032(2) Uani 1 1 d . . .
C24 C 0.4799(8) 0.6495(7) 0.5330(5) 0.033(2) Uani 1 1 d . . .
H24 H 0.4869 0.6205 0.4878 0.040 Uiso 1 1 calc R . .
C25 C 0.5721(7) 0.6667(7) 0.5780(5) 0.024(2) Uani 1 1 d . . .
C26 C 0.7033(7) 0.6432(7) 0.5610(5) 0.031(2) Uani 1 1 d . . .
H26A H 0.7481 0.6742 0.5958 0.047 Uiso 1 1 calc R . .
H26B H 0.7173 0.6790 0.5102 0.047 Uiso 1 1 calc R . .
H26C H 0.7286 0.5614 0.5660 0.047 Uiso 1 1 calc R . .
C27 C 0.2502(8) 0.6842(9) 0.5448(6) 0.058(3) Uani 1 1 d . . .
H27A H 0.2137 0.7619 0.5260 0.087 Uiso 1 1 calc R . .
H27B H 0.2058 0.6528 0.5873 0.087 Uiso 1 1 calc R . .
H27C H 0.2501 0.6379 0.5057 0.087 Uiso 1 1 calc R . .
N31 N 0.7202(6) 0.8638(6) 0.6523(4) 0.033(2) Uani 1 1 d . . .
C32 C 0.6877(8) 0.9106(8) 0.5735(5) 0.040(3) Uani 1 1 d . . .
H32A H 0.6859 0.9929 0.5651 0.060 Uiso 1 1 calc R . .
H32B H 0.6100 0.8933 0.5626 0.060 Uiso 1 1 calc R . .
H32C H 0.7460 0.8765 0.5409 0.060 Uiso 1 1 calc R . .
C33 C 0.8436(7) 0.8832(9) 0.6656(5) 0.051(3) Uani 1 1 d . . .
H33A H 0.8972 0.8456 0.6320 0.076 Uiso 1 1 calc R . .
H33B H 0.8669 0.8521 0.7170 0.076 Uiso 1 1 calc R . .
H33C H 0.8471 0.9646 0.6563 0.076 Uiso 1 1 calc R . .
N41 N 0.7047(6) 0.8214(6) 0.8211(4) 0.0282(19) Uani 1 1 d . . .
C42 C 0.8038(8) 0.7819(9) 0.8757(5) 0.051(3) Uani 1 1 d . . .
H42A H 0.8630 0.8326 0.8663 0.077 Uiso 1 1 calc R . .
H42B H 0.8397 0.7049 0.8706 0.077 Uiso 1 1 calc R . .
H42C H 0.7738 0.7822 0.9261 0.077 Uiso 1 1 calc R . .
C43 C 0.6532(8) 0.9383(9) 0.8307(6) 0.053(3) Uani 1 1 d . . .
H43A H 0.6305 0.9389 0.8825 0.080 Uiso 1 1 calc R . .
H43B H 0.5837 0.9639 0.7985 0.080 Uiso 1 1 calc R . .
H43C H 0.7115 0.9891 0.8173 0.080 Uiso 1 1 calc R . .
N51 N 0.7000(6) 0.6016(6) 0.7850(4) 0.0293(18) Uani 1 1 d . . .
H51A H 0.7779 0.6103 0.7855 0.035 Uiso 1 1 calc R . .
H51B H 0.6777 0.5984 0.8337 0.035 Uiso 1 1 calc R . .
B52 B 0.7115(9) 0.4686(9) 0.7767(6) 0.031(3) Uani 1 1 d . . .
F62 F 0.9058(4) 0.5997(4) 0.6982(3) 0.0453(15) Uani 1 1 d . . .
F63 F 1.0612(4) 0.5253(5) 0.5997(3) 0.069(2) Uani 1 1 d . . .
F64 F 1.0606(5) 0.3156(5) 0.5560(3) 0.068(2) Uani 1 1 d . . .
F65 F 0.8973(4) 0.1819(5) 0.6168(3) 0.0505(16) Uani 1 1 d . . .
F66 F 0.7417(4) 0.2526(4) 0.7183(2) 0.0309(13) Uani 1 1 d . . .
F72 F 0.5880(4) 0.4204(4) 0.6339(2) 0.0270(12) Uani 1 1 d . . .
F73 F 0.3597(4) 0.3966(4) 0.6243(3) 0.0389(14) Uani 1 1 d . . .
F74 F 0.2132(4) 0.4019(5) 0.7463(3) 0.0517(16) Uani 1 1 d . . .
F75 F 0.3043(4) 0.4312(5) 0.8804(3) 0.0504(16) Uani 1 1 d . . .
F76 F 0.5316(4) 0.4661(4) 0.8910(3) 0.0394(14) Uani 1 1 d . . .
F82 F 0.9274(4) 0.4983(4) 0.8558(3) 0.0462(15) Uani 1 1 d . . .
F83 F 1.0432(5) 0.3581(5) 0.9708(3) 0.0653(18) Uani 1 1 d . . .
F84 F 0.9654(5) 0.1551(5) 1.0310(3) 0.0699(19) Uani 1 1 d . . .
F85 F 0.7633(5) 0.1024(5) 0.9723(3) 0.0619(18) Uani 1 1 d . . .
F86 F 0.6421(4) 0.2401(4) 0.8622(3) 0.0401(14) Uani 1 1 d . . .
C61 C 0.8077(7) 0.4331(7) 0.7118(5) 0.023(2) Uani 1 1 d . . .
C62 C 0.8975(7) 0.4939(7) 0.6798(5) 0.030(2) Uani 1 1 d . . .
C63 C 0.9797(8) 0.4581(9) 0.6291(6) 0.039(3) Uani 1 1 d . . .
C64 C 0.9827(8) 0.3536(10) 0.6067(5) 0.042(3) Uani 1 1 d . . .
C65 C 0.8972(7) 0.2852(8) 0.6379(5) 0.029(2) Uani 1 1 d . . .
C66 C 0.8176(7) 0.3267(8) 0.6882(5) 0.022(2) Uani 1 1 d . . .
C71 C 0.5715(7) 0.4473(7) 0.7632(5) 0.023(2) Uani 1 1 d . . .
C72 C 0.5217(7) 0.4271(7) 0.6984(5) 0.023(2) Uani 1 1 d . . .
C73 C 0.4016(8) 0.4143(7) 0.6908(5) 0.028(2) Uani 1 1 d . . .
C74 C 0.3297(7) 0.4175(8) 0.7531(6) 0.033(2) Uani 1 1 d . . .
C75 C 0.3735(8) 0.4329(7) 0.8195(5) 0.031(2) Uani 1 1 d . . .
C76 C 0.4922(7) 0.4501(7) 0.8227(5) 0.026(2) Uani 1 1 d . . .
C81 C 0.7740(7) 0.3812(8) 0.8537(5) 0.027(2) Uani 1 1 d . . .
C82 C 0.8801(8) 0.4016(8) 0.8861(5) 0.033(2) Uani 1 1 d . . .
C83 C 0.9433(8) 0.3292(9) 0.9441(5) 0.042(3) Uani 1 1 d . . .
C84 C 0.9039(9) 0.2291(9) 0.9737(5) 0.041(3) Uani 1 1 d . . .
C85 C 0.8014(9) 0.2007(8) 0.9448(5) 0.041(3) Uani 1 1 d . . .
C86 C 0.7409(8) 0.2771(8) 0.8868(5) 0.033(2) Uani 1 1 d . . .
C91 C 0.0116(10) 0.9354(11) 0.1917(6) 0.080(4) Uani 1 1 d D . .
C92A C -0.1214(14) 0.9454(19) 0.1981(10) 0.060(5) Uani 0.607(18) 1 d PDU A 1
C92B C -0.083(2) 0.861(2) 0.1990(14) 0.060(5) Uani 0.393(18) 1 d PDU A 2
C93 C -0.1841(11) 0.8986(13) 0.1375(6) 0.098(5) Uani 1 1 d D . .
C94A C -0.3157(14) 0.9148(19) 0.1454(8) 0.087(7) Uani 0.81(2) 1 d PD A 3
C94B C -0.274(4) 0.826(3) 0.127(4) 0.087(7) Uani 0.19(2) 1 d PD A 4
C95 C -0.3838(10) 0.8861(13) 0.0792(7) 0.094(5) Uani 1 1 d D A 4
H1 H 0.222(6) 0.784(6) 0.670(4) 0.03(2) Uiso 1 1 d . . .

loop_
_atom_site_aniso_label
_atom_site_aniso_U_11
_atom_site_aniso_U_22
_atom_site_aniso_U_33
_atom_site_aniso_U_23
_atom_site_aniso_U_13
_atom_site_aniso_U_12
Zr1 0.0239(5) 0.0226(6) 0.0262(6) -0.0028(4) -0.0015(4) -0.0109(4)
B1 0.019(6) 0.043(8) 0.051(8) -0.002(7) 0.003(6) -0.021(6)
N1 0.024(4) 0.029(5) 0.046(5) -0.014(4) -0.007(4) -0.006(4)
N2 0.019(4) 0.028(5) 0.024(4) 0.010(4) 0.000(3) -0.006(4)
C3 0.026(5) 0.024(6) 0.036(6) 0.001(5) 0.002(5) 0.003(5)
C4 0.037(6) 0.023(6) 0.041(6) 0.006(5) 0.000(5) -0.010(5)
C5 0.031(6) 0.028(6) 0.041(6) -0.009(5) -0.006(5) -0.009(5)
C6 0.040(6) 0.034(7) 0.052(7) -0.011(5) 0.003(5) -0.015(5)
C7 0.021(5) 0.050(7) 0.042(6) 0.010(5) -0.007(5) 0.001(5)
N11 0.021(4) 0.030(5) 0.038(5) 0.002(4) 0.006(4) -0.007(4)
N12 0.022(4) 0.035(5) 0.036(5) -0.003(4) 0.004(4) -0.005(4)
C13 0.030(6) 0.029(6) 0.046(7) 0.003(5) 0.012(5) -0.004(5)
C14 0.034(6) 0.051(8) 0.040(7) -0.003(6) 0.023(5) -0.013(5)
C15 0.032(6) 0.030(6) 0.044(7) -0.003(5) 0.003(5) -0.001(5)
C16 0.074(7) 0.046(7) 0.027(6) 0.001(5) -0.003(6) -0.021(6)
C17 0.026(6) 0.051(8) 0.077(8) -0.001(6) 0.019(6) -0.017(5)
N21 0.022(4) 0.032(5) 0.020(5) -0.011(4) -0.005(4) -0.006(3)
N22 0.020(4) 0.026(5) 0.031(5) 0.003(4) -0.001(4) -0.010(3)
C23 0.035(6) 0.014(6) 0.044(7) 0.005(5) -0.010(5) -0.008(4)
C24 0.052(7) 0.021(6) 0.029(6) -0.004(5) -0.009(5) -0.011(5)
C25 0.040(6) 0.012(5) 0.021(5) -0.005(4) -0.009(5) -0.010(4)
C26 0.034(6) 0.030(6) 0.031(6) -0.003(5) 0.001(5) -0.008(4)
C27 0.048(7) 0.063(8) 0.070(8) -0.019(7) -0.025(6) -0.019(6)
N31 0.028(4) 0.043(5) 0.032(5) 0.000(4) -0.004(4) -0.022(4)
C32 0.051(6) 0.036(7) 0.034(6) 0.005(5) -0.011(5) -0.021(5)
C33 0.026(6) 0.063(8) 0.063(8) 0.006(6) 0.005(5) -0.025(5)
N41 0.041(5) 0.022(5) 0.022(4) 0.001(4) -0.007(4) -0.009(4)
C42 0.043(6) 0.065(8) 0.053(7) -0.022(6) -0.020(6) -0.015(6)
C43 0.054(7) 0.045(8) 0.060(8) -0.005(6) -0.028(6) -0.004(6)
N51 0.030(4) 0.028(5) 0.034(5) -0.008(4) 0.000(4) -0.016(4)
B52 0.032(6) 0.024(7) 0.036(7) 0.003(6) -0.009(6) -0.005(5)
F62 0.036(3) 0.037(4) 0.065(4) 0.004(3) 0.003(3) -0.026(3)
F63 0.039(3) 0.068(5) 0.094(5) 0.020(4) 0.022(3) -0.027(3)
F64 0.051(4) 0.070(5) 0.074(4) 0.006(4) 0.037(4) 0.000(3)
F65 0.047(3) 0.044(4) 0.059(4) -0.007(3) 0.013(3) -0.002(3)
F66 0.025(3) 0.028(3) 0.040(3) 0.001(3) 0.006(2) -0.013(2)
F72 0.028(3) 0.028(3) 0.027(3) -0.002(2) -0.004(2) -0.012(2)
F73 0.028(3) 0.044(4) 0.050(4) -0.010(3) -0.008(3) -0.016(3)
F74 0.022(3) 0.071(4) 0.066(4) -0.011(3) -0.002(3) -0.019(3)
F75 0.041(3) 0.064(4) 0.049(4) -0.012(3) 0.016(3) -0.018(3)
F76 0.041(3) 0.045(4) 0.034(3) -0.007(3) 0.004(3) -0.011(3)
F82 0.036(3) 0.040(4) 0.062(4) 0.006(3) -0.020(3) -0.014(3)
F83 0.054(4) 0.075(5) 0.066(4) 0.001(4) -0.036(3) -0.017(3)
F84 0.080(4) 0.070(5) 0.051(4) 0.020(4) -0.031(3) -0.014(4)
F85 0.069(4) 0.050(4) 0.056(4) 0.028(3) -0.009(3) -0.015(3)
F86 0.041(3) 0.033(3) 0.043(3) 0.012(3) -0.006(3) -0.016(3)
C61 0.019(5) 0.019(6) 0.031(6) 0.003(5) -0.002(4) -0.009(4)
C62 0.028(5) 0.013(6) 0.045(7) 0.011(5) -0.009(5) -0.013(4)
C63 0.022(5) 0.042(7) 0.049(7) 0.006(6) 0.018(5) -0.011(5)
C64 0.024(6) 0.053(8) 0.040(7) 0.003(6) 0.007(5) 0.005(5)
C65 0.031(6) 0.016(6) 0.039(6) -0.004(5) 0.004(5) 0.003(4)
C66 0.010(5) 0.033(6) 0.021(5) 0.001(5) 0.000(4) 0.000(4)
C71 0.027(5) 0.019(6) 0.022(5) 0.008(4) -0.005(5) -0.013(4)
C72 0.032(5) 0.017(5) 0.020(5) 0.004(4) 0.004(5) -0.011(4)
C73 0.034(6) 0.020(6) 0.033(6) -0.011(5) -0.007(5) -0.005(4)
C74 0.023(5) 0.033(6) 0.046(7) -0.008(5) 0.003(5) -0.012(5)
C75 0.030(6) 0.027(6) 0.034(6) -0.002(5) 0.008(5) -0.006(5)
C76 0.026(5) 0.034(6) 0.018(5) -0.003(5) -0.004(5) -0.012(4)
C81 0.020(5) 0.029(6) 0.030(6) 0.001(5) 0.002(4) -0.007(4)
C82 0.034(6) 0.027(6) 0.039(6) -0.001(5) 0.001(5) -0.013(5)
C83 0.030(6) 0.050(8) 0.040(7) 0.006(6) -0.016(5) -0.004(5)
C84 0.059(7) 0.040(7) 0.016(6) 0.013(5) -0.016(5) 0.000(6)
C85 0.057(7) 0.026(6) 0.038(6) 0.016(5) -0.002(6) -0.018(5)
C86 0.030(6) 0.037(7) 0.034(6) -0.009(5) 0.002(5) -0.003(5)
C91 0.080(9) 0.101(11) 0.059(8) -0.005(8) -0.004(7) -0.022(8)
C92A 0.065(7) 0.065(8) 0.057(7) -0.022(6) -0.001(5) -0.020(6)
C92B 0.065(7) 0.065(8) 0.057(7) -0.022(6) -0.001(5) -0.020(6)
C93 0.073(9) 0.168(16) 0.047(8) 0.019(9) -0.018(7) -0.037(9)
C94A 0.073(11) 0.14(2) 0.060(11) -0.031(11) 0.021(9) -0.041(12)
C94B 0.073(11) 0.14(2) 0.060(11) -0.031(11) 0.021(9) -0.041(12)
C95 0.065(9) 0.128(14) 0.086(10) -0.001(9) -0.020(8) -0.016(8)

loop_
_atom_type_symbol
_atom_type_description
_atom_type_scat_dispersion_real
_atom_type_scat_dispersion_imag
_atom_type_scat_source
C C 0.0033 0.0016 'International Tables Vol C Tables 4.2.6.8 and 6.1.1.4'
H H 0.0000 0.0000 'International Tables Vol C Tables 4.2.6.8 and 6.1.1.4'
B B 0.0013 0.0007 'International Tables Vol C Tables 4.2.6.8 and 6.1.1.4'
N N 0.0061 0.0033 'International Tables Vol C Tables 4.2.6.8 and 6.1.1.4'
F F 0.0171 0.0103 'International Tables Vol C Tables 4.2.6.8 and 6.1.1.4'
Zr Zr -2.9673 0.5597 'International Tables Vol C Tables 4.2.6.8 and 6.1.1.4'

loop_
_geom_angle_atom_site_label_1
_geom_angle_atom_site_label_2
_geom_angle_atom_site_label_3
_geom_angle
_geom_angle_site_symmetry_1
_geom_angle_site_symmetry_3
_geom_angle_publ_flag
N41 Zr1 N31 95.0(3) . . ?
N41 Zr1 N1 116.6(3) . . ?
N31 Zr1 N1 87.5(3) . . ?
N41 Zr1 N11 94.9(3) . . ?
N31 Zr1 N11 163.7(3) . . ?
N1 Zr1 N11 76.6(2) . . ?
N41 Zr1 N21 164.0(3) . . ?
N31 Zr1 N21 87.8(2) . . ?
N1 Zr1 N21 79.2(2) . . ?
N11 Zr1 N21 86.2(2) . . ?
N41 Zr1 N51 78.6(3) . . ?
N31 Zr1 N51 109.5(3) . . ?
N1 Zr1 N51 156.9(2) . . ?
N11 Zr1 N51 85.1(2) . . ?
N21 Zr1 N51 85.6(2) . . ?
N12 B1 N22 113.2(8) . . ?
N12 B1 N2 110.5(8) . . ?
N22 B1 N2 107.7(7) . . ?
N12 B1 H1 106(3) . . ?
N22 B1 H1 109(3) . . ?
N2 B1 H1 111(3) . . ?
C5 N1 N2 103.7(6) . . ?
C5 N1 Zr1 135.1(5) . . ?
N2 N1 Zr1 120.9(5) . . ?
C3 N2 N1 111.0(7) . . ?
C3 N2 B1 129.7(7) . . ?
N1 N2 B1 119.2(7) . . ?
N2 C3 C4 107.9(8) . . ?
N2 C3 C7 122.7(8) . . ?
C4 C3 C7 129.4(8) . . ?
C5 C4 C3 106.3(8) . . ?
C5 C4 H4 126.9 . . ?
C3 C4 H4 126.9 . . ?
C4 C5 N1 111.0(7) . . ?
C4 C5 C6 126.9(9) . . ?
N1 C5 C6 122.1(8) . . ?
C5 C6 H6A 109.5 . . ?
C5 C6 H6B 109.5 . . ?
H6A C6 H6B 109.5 . . ?
C5 C6 H6C 109.5 . . ?
H6A C6 H6C 109.5 . . ?
H6B C6 H6C 109.5 . . ?
C3 C7 H7A 109.5 . . ?
C3 C7 H7B 109.5 . . ?
H7A C7 H7B 109.5 . . ?
C3 C7 H7C 109.5 . . ?
H7A C7 H7C 109.5 . . ?
H7B C7 H7C 109.5 . . ?
C15 N11 N12 105.5(6) . . ?
C15 N11 Zr1 135.5(6) . . ?
N12 N11 Zr1 118.6(5) . . ?
C13 N12 N11 110.1(7) . . ?
C13 N12 B1 129.0(8) . . ?
N11 N12 B1 120.4(7) . . ?
C14 C13 N12 107.7(8) . . ?
C14 C13 C17 129.3(8) . . ?
N12 C13 C17 122.9(9) . . ?
C13 C14 C15 107.0(8) . . ?
C13 C14 H14 126.5 . . ?
C15 C14 H14 126.5 . . ?
N11 C15 C14 109.7(8) . . ?
N11 C15 C16 123.7(8) . . ?
C14 C15 C16 126.6(9) . . ?
C15 C16 H16A 109.5 . . ?
C15 C16 H16B 109.5 . . ?
H16A C16 H16B 109.5 . . ?
C15 C16 H16C 109.5 . . ?
H16A C16 H16C 109.5 . . ?
H16B C16 H16C 109.5 . . ?
C13 C17 H17A 109.5 . . ?
C13 C17 H17B 109.5 . . ?
H17A C17 H17B 109.5 . . ?
C13 C17 H17C 109.5 . . ?
H17A C17 H17C 109.5 . . ?
H17B C17 H17C 109.5 . . ?
C25 N21 N22 105.7(6) . . ?
C25 N21 Zr1 135.5(5) . . ?
N22 N21 Zr1 117.8(5) . . ?
C23 N22 N21 108.8(7) . . ?
C23 N22 B1 127.1(8) . . ?
N21 N22 B1 121.4(7) . . ?
N22 C23 C24 108.5(8) . . ?
N22 C23 C27 123.4(9) . . ?
C24 C23 C27 128.1(9) . . ?
C23 C24 C25 105.7(8) . . ?
C23 C24 H24 127.2 . . ?
C25 C24 H24 127.2 . . ?
N21 C25 C24 111.3(8) . . ?
N21 C25 C26 123.3(7) . . ?
C24 C25 C26 125.5(8) . . ?
C25 C26 H26A 109.5 . . ?
C25 C26 H26B 109.5 . . ?
H26A C26 H26B 109.5 . . ?
C25 C26 H26C 109.5 . . ?
H26A C26 H26C 109.5 . . ?
H26B C26 H26C 109.5 . . ?
C23 C27 H27A 109.5 . . ?
C23 C27 H27B 109.5 . . ?
H27A C27 H27B 109.5 . . ?
C23 C27 H27C 109.5 . . ?
H27A C27 H27C 109.5 . . ?
H27B C27 H27C 109.5 . . ?
C32 N31 C33 108.3(6) . . ?
C32 N31 Zr1 126.5(5) . . ?
C33 N31 Zr1 125.1(6) . . ?
N31 C32 H32A 109.5 . . ?
N31 C32 H32B 109.5 . . ?
H32A C32 H32B 109.5 . . ?
N31 C32 H32C 109.5 . . ?
H32A C32 H32C 109.5 . . ?
H32B C32 H32C 109.5 . . ?
N31 C33 H33A 109.5 . . ?
N31 C33 H33B 109.5 . . ?
H33A C33 H33B 109.5 . . ?
N31 C33 H33C 109.5 . . ?
H33A C33 H33C 109.5 . . ?
H33B C33 H33C 109.5 . . ?
C43 N41 C42 107.7(7) . . ?
C43 N41 Zr1 103.1(5) . . ?
C42 N41 Zr1 149.0(6) . . ?
N41 C42 H42A 109.5 . . ?
N41 C42 H42B 109.5 . . ?
H42A C42 H42B 109.5 . . ?
N41 C42 H42C 109.5 . . ?
H42A C42 H42C 109.5 . . ?
H42B C42 H42C 109.5 . . ?
N41 C43 H43A 109.5 . . ?
N41 C43 H43B 109.5 . . ?
H43A C43 H43B 109.5 . . ?
N41 C43 H43C 109.5 . . ?
H43A C43 H43C 109.5 . . ?
H43B C43 H43C 109.5 . . ?
B52 N51 Zr1 145.1(5) . . ?
B52 N51 H51A 100.6 . . ?
Zr1 N51 H51A 100.6 . . ?
B52 N51 H51B 100.6 . . ?
Zr1 N51 H51B 100.6 . . ?
H51A N51 H51B 104.3 . . ?
N51 B52 C61 112.9(7) . . ?
N51 B52 C71 104.8(7) . . ?
C61 B52 C71 115.5(8) . . ?
N51 B52 C81 112.0(7) . . ?
C61 B52 C81 100.6(7) . . ?
C71 B52 C81 111.3(7) . . ?
C66 C61 C62 110.5(8) . . ?
C66 C61 B52 121.7(7) . . ?
C62 C61 B52 127.4(8) . . ?
C63 C62 F62 115.0(8) . . ?
C63 C62 C61 125.4(9) . . ?
F62 C62 C61 119.6(8) . . ?
F63 C63 C62 120.9(10) . . ?
F63 C63 C64 118.1(9) . . ?
C62 C63 C64 121.1(8) . . ?
F64 C64 C63 123.2(9) . . ?
F64 C64 C65 119.6(10) . . ?
C63 C64 C65 117.1(9) . . ?
F65 C65 C66 122.8(8) . . ?
F65 C65 C64 118.7(9) . . ?
C66 C65 C64 118.5(9) . . ?
C65 C66 F66 114.6(8) . . ?
C65 C66 C61 127.2(8) . . ?
F66 C66 C61 118.2(7) . . ?
C72 C71 C76 113.6(7) . . ?
C72 C71 B52 127.8(8) . . ?
C76 C71 B52 118.6(8) . . ?
C71 C72 F72 121.4(7) . . ?
C71 C72 C73 124.2(8) . . ?
F72 C72 C73 114.4(8) . . ?
F73 C73 C74 121.6(8) . . ?
F73 C73 C72 120.2(8) . . ?
C74 C73 C72 118.1(8) . . ?
C75 C74 F74 120.9(8) . . ?
C75 C74 C73 121.0(8) . . ?
F74 C74 C73 118.1(9) . . ?
F75 C75 C74 120.5(8) . . ?
F75 C75 C76 121.2(9) . . ?
C74 C75 C76 118.2(8) . . ?
F76 C76 C71 119.4(7) . . ?
F76 C76 C75 115.8(8) . . ?
C71 C76 C75 124.8(8) . . ?
C86 C81 C82 112.0(8) . . ?
C86 C81 B52 126.6(8) . . ?
C82 C81 B52 121.0(8) . . ?
F82 C82 C83 116.7(8) . . ?
F82 C82 C81 118.3(8) . . ?
C83 C82 C81 124.9(8) . . ?
F83 C83 C84 121.1(9) . . ?
F83 C83 C82 119.6(9) . . ?
C84 C83 C82 119.2(9) . . ?
C83 C84 F84 120.5(9) . . ?
C83 C84 C85 120.1(9) . . ?
F84 C84 C85 119.4(9) . . ?
F85 C85 C86 121.3(9) . . ?
F85 C85 C84 120.5(9) . . ?
C86 C85 C84 118.2(9) . . ?
F86 C86 C85 113.3(8) . . ?
F86 C86 C81 121.0(8) . . ?
C85 C86 C81 125.6(9) . . ?
C92B C91 C92A 40.3(12) . . ?
C91 C92A C93 115.4(12) . . ?
C91 C92B C93 114.4(15) . . ?
C94B C93 C94A 48(2) . . ?
C94B C93 C92A 142(3) . . ?
C94A C93 C92A 112.7(13) . . ?
C94B C93 C92B 122.3(18) . . ?
C94A C93 C92B 130.2(14) . . ?
C92A C93 C92B 38.7(11) . . ?
C93 C94A C95 114.6(12) . . ?
C93 C94B C95 115(2) . . ?
C94A C95 C94B 46(2) . . ?

loop_
_geom_bond_atom_site_label_1
_geom_bond_atom_site_label_2
_geom_bond_distance
_geom_bond_site_symmetry_2
_geom_bond_publ_flag
Zr1 N41 2.004(7) . ?
Zr1 N31 2.052(6) . ?
Zr1 N1 2.308(7) . ?
Zr1 N11 2.356(6) . ?
Zr1 N21 2.362(7) . ?
Zr1 N51 2.386(7) . ?
B1 N12 1.521(12) . ?
B1 N22 1.549(13) . ?
B1 N2 1.554(12) . ?
B1 H1 1.18(6) . ?
N1 C5 1.369(10) . ?
N1 N2 1.389(8) . ?
N2 C3 1.334(10) . ?
C3 C4 1.375(11) . ?
C3 C7 1.504(10) . ?
C4 C5 1.368(11) . ?
C4 H4 0.9300 . ?
C5 C6 1.510(11) . ?
C6 H6A 0.9600 . ?
C6 H6B 0.9600 . ?
C6 H6C 0.9600 . ?
C7 H7A 0.9600 . ?
C7 H7B 0.9600 . ?
C7 H7C 0.9600 . ?
N11 C15 1.339(10) . ?
N11 N12 1.386(9) . ?
N12 C13 1.350(9) . ?
C13 C14 1.349(12) . ?
C13 C17 1.490(11) . ?
C14 C15 1.397(11) . ?
C14 H14 0.9300 . ?
C15 C16 1.514(12) . ?
C16 H16A 0.9600 . ?
C16 H16B 0.9600 . ?
C16 H16C 0.9600 . ?
C17 H17A 0.9600 . ?
C17 H17B 0.9600 . ?
C17 H17C 0.9600 . ?
N21 C25 1.333(9) . ?
N21 N22 1.390(8) . ?
N22 C23 1.362(10) . ?
C23 C24 1.365(11) . ?
C23 C27 1.492(11) . ?
C24 C25 1.384(10) . ?
C24 H24 0.9300 . ?
C25 C26 1.499(10) . ?
C26 H26A 0.9600 . ?
C26 H26B 0.9600 . ?
C26 H26C 0.9600 . ?
C27 H27A 0.9600 . ?
C27 H27B 0.9600 . ?
C27 H27C 0.9600 . ?
N31 C32 1.460(9) . ?
N31 C33 1.473(9) . ?
C32 H32A 0.9600 . ?
C32 H32B 0.9600 . ?
C32 H32C 0.9600 . ?
C33 H33A 0.9600 . ?
C33 H33B 0.9600 . ?
C33 H33C 0.9600 . ?
N41 C43 1.457(11) . ?
N41 C42 1.466(10) . ?
C42 H42A 0.9600 . ?
C42 H42B 0.9600 . ?
C42 H42C 0.9600 . ?
C43 H43A 0.9600 . ?
C43 H43B 0.9600 . ?
C43 H43C 0.9600 . ?
N51 B52 1.596(12) . ?
N51 H51A 0.9000 . ?
N51 H51B 0.9000 . ?
B52 C61 1.641(13) . ?
B52 C71 1.664(12) . ?
B52 C81 1.677(13) . ?
F62 C62 1.367(9) . ?
F63 C63 1.353(9) . ?
F64 C64 1.338(10) . ?
F65 C65 1.341(9) . ?
F66 C66 1.363(8) . ?
F72 C72 1.373(8) . ?
F73 C73 1.347(9) . ?
F74 C74 1.363(9) . ?
F75 C75 1.330(9) . ?
F76 C76 1.360(9) . ?
F82 C82 1.367(9) . ?
F83 C83 1.342(9) . ?
F84 C84 1.359(9) . ?
F85 C85 1.322(9) . ?
F86 C86 1.362(9) . ?
C61 C66 1.386(11) . ?
C61 C62 1.394(10) . ?
C62 C63 1.359(12) . ?
C63 C64 1.361(13) . ?
C64 C65 1.407(12) . ?
C65 C66 1.358(11) . ?
C71 C72 1.368(10) . ?
C71 C76 1.382(10) . ?
C72 C73 1.396(11) . ?
C73 C74 1.372(11) . ?
C74 C75 1.345(11) . ?
C75 C76 1.387(11) . ?
C81 C86 1.382(11) . ?
C81 C82 1.407(11) . ?
C82 C83 1.368(12) . ?
C83 C84 1.355(12) . ?
C84 C85 1.382(12) . ?
C85 C86 1.374(12) . ?
C91 C92B 1.474(19) . ?
C91 C92A 1.490(16) . ?
C92A C93 1.525(17) . ?
C92B C93 1.56(2) . ?
C93 C94B 1.46(2) . ?
C93 C94A 1.474(16) . ?
C94A C95 1.532(17) . ?
C94B C95 1.53(2) . ?

loop_
_geom_hbond_atom_site_label_D
_geom_hbond_atom_site_label_H
_geom_hbond_atom_site_label_A
_geom_hbond_distance_DH
_geom_hbond_distance_HA
_geom_hbond_distance_DA
_geom_hbond_angle_DHA
_geom_hbond_site_symmetry_A
N51 H51A F62 0.90 2.12 2.773(8) 129.0 .
N51 H51A F82 0.90 2.24 2.883(8) 127.9 .

loop_
_geom_torsion_atom_site_label_1
_geom_torsion_atom_site_label_2
_geom_torsion_atom_site_label_3
_geom_torsion_atom_site_label_4
_geom_torsion
_geom_torsion_site_symmetry_1
_geom_torsion_site_symmetry_2
_geom_torsion_site_symmetry_3
_geom_torsion_site_symmetry_4
_geom_torsion_publ_flag
N41 Zr1 N1 C5 51.7(9) . . . . ?
N31 Zr1 N1 C5 -42.6(8) . . . . ?
N11 Zr1 N1 C5 140.5(9) . . . . ?
N21 Zr1 N1 C5 -130.9(8) . . . . ?
N51 Zr1 N1 C5 179.2(7) . . . . ?
N41 Zr1 N1 N2 -135.6(5) . . . . ?
N31 Zr1 N1 N2 130.1(6) . . . . ?
N11 Zr1 N1 N2 -46.7(6) . . . . ?
N21 Zr1 N1 N2 41.9(5) . . . . ?
N51 Zr1 N1 N2 -8.1(10) . . . . ?
C5 N1 N2 C3 -0.1(9) . . . . ?
Zr1 N1 N2 C3 -174.8(5) . . . . ?
C5 N1 N2 B1 178.1(8) . . . . ?
Zr1 N1 N2 B1 3.3(9) . . . . ?
N12 B1 N2 C3 -122.9(9) . . . . ?
N22 B1 N2 C3 113.0(9) . . . . ?
N12 B1 N2 N1 59.4(10) . . . . ?
N22 B1 N2 N1 -64.7(10) . . . . ?
N1 N2 C3 C4 0.3(10) . . . . ?
B1 N2 C3 C4 -177.6(8) . . . . ?
N1 N2 C3 C7 177.8(7) . . . . ?
B1 N2 C3 C7 0.0(14) . . . . ?
N2 C3 C4 C5 -0.4(10) . . . . ?
C7 C3 C4 C5 -177.7(9) . . . . ?
C3 C4 C5 N1 0.4(10) . . . . ?
C3 C4 C5 C6 -178.0(9) . . . . ?
N2 N1 C5 C4 -0.2(9) . . . . ?
Zr1 N1 C5 C4 173.4(6) . . . . ?
N2 N1 C5 C6 178.3(8) . . . . ?
Zr1 N1 C5 C6 -8.1(13) . . . . ?
N41 Zr1 N11 C15 -20.0(9) . . . . ?
N31 Zr1 N11 C15 -147.5(10) . . . . ?
N1 Zr1 N11 C15 -136.2(9) . . . . ?
N21 Zr1 N11 C15 144.0(9) . . . . ?
N51 Zr1 N11 C15 58.1(9) . . . . ?
N41 Zr1 N11 N12 168.9(6) . . . . ?
N31 Zr1 N11 N12 41.5(13) . . . . ?
N1 Zr1 N11 N12 52.8(6) . . . . ?
N21 Zr1 N11 N12 -27.0(6) . . . . ?
N51 Zr1 N11 N12 -113.0(6) . . . . ?
C15 N11 N12 C13 -0.3(10) . . . . ?
Zr1 N11 N12 C13 173.3(6) . . . . ?
C15 N11 N12 B1 172.2(8) . . . . ?
Zr1 N11 N12 B1 -14.3(10) . . . . ?
N22 B1 N12 C13 -120.3(9) . . . . ?
N2 B1 N12 C13 118.8(9) . . . . ?
N22 B1 N12 N11 68.8(10) . . . . ?
N2 B1 N12 N11 -52.1(11) . . . . ?
N11 N12 C13 C14 -0.2(11) . . . . ?
B1 N12 C13 C14 -171.8(9) . . . . ?
N11 N12 C13 C17 -179.5(8) . . . . ?
B1 N12 C13 C17 8.9(15) . . . . ?
N12 C13 C14 C15 0.5(11) . . . . ?
C17 C13 C14 C15 179.7(9) . . . . ?
N12 N11 C15 C14 0.6(10) . . . . ?
Zr1 N11 C15 C14 -171.3(6) . . . . ?
N12 N11 C15 C16 -178.7(8) . . . . ?
Zr1 N11 C15 C16 9.5(15) . . . . ?
C13 C14 C15 N11 -0.7(11) . . . . ?
C13 C14 C15 C16 178.5(9) . . . . ?
N41 Zr1 N21 C25 -67.4(13) . . . . ?
N31 Zr1 N21 C25 33.0(8) . . . . ?
N1 Zr1 N21 C25 120.9(8) . . . . ?
N11 Zr1 N21 C25 -162.1(8) . . . . ?
N51 Zr1 N21 C25 -76.7(8) . . . . ?
N41 Zr1 N21 N22 125.8(9) . . . . ?
N31 Zr1 N21 N22 -133.8(6) . . . . ?
N1 Zr1 N21 N22 -46.0(5) . . . . ?
N11 Zr1 N21 N22 31.1(5) . . . . ?
N51 Zr1 N21 N22 116.5(5) . . . . ?
C25 N21 N22 C23 -2.5(9) . . . . ?
Zr1 N21 N22 C23 168.0(5) . . . . ?
C25 N21 N22 B1 -165.1(7) . . . . ?
Zr1 N21 N22 B1 5.3(9) . . . . ?
N12 B1 N22 C23 137.4(8) . . . . ?
N2 B1 N22 C23 -100.2(9) . . . . ?
N12 B1 N22 N21 -63.3(10) . . . . ?
N2 B1 N22 N21 59.1(10) . . . . ?
N21 N22 C23 C24 3.0(9) . . . . ?
B1 N22 C23 C24 164.4(8) . . . . ?
N21 N22 C23 C27 -179.0(8) . . . . ?
B1 N22 C23 C27 -17.6(13) . . . . ?
N22 C23 C24 C25 -2.2(9) . . . . ?
C27 C23 C24 C25 179.9(9) . . . . ?
N22 N21 C25 C24 1.1(9) . . . . ?
Zr1 N21 C25 C24 -166.8(6) . . . . ?
N22 N21 C25 C26 -179.4(7) . . . . ?
Zr1 N21 C25 C26 12.7(13) . . . . ?
C23 C24 C25 N21 0.7(10) . . . . ?
C23 C24 C25 C26 -178.8(8) . . . . ?
N41 Zr1 N31 C32 -157.1(7) . . . . ?
N1 Zr1 N31 C32 -40.7(7) . . . . ?
N11 Zr1 N31 C32 -29.7(15) . . . . ?
N21 Zr1 N31 C32 38.6(7) . . . . ?
N51 Zr1 N31 C32 123.2(7) . . . . ?
N41 Zr1 N31 C33 18.1(7) . . . . ?
N1 Zr1 N31 C33 134.6(7) . . . . ?
N11 Zr1 N31 C33 145.5(9) . . . . ?
N21 Zr1 N31 C33 -146.2(7) . . . . ?
N51 Zr1 N31 C33 -61.6(7) . . . . ?
N31 Zr1 N41 C43 87.1(6) . . . . ?
N1 Zr1 N41 C43 -2.5(6) . . . . ?
N11 Zr1 N41 C43 -80.0(6) . . . . ?
N21 Zr1 N41 C43 -173.4(8) . . . . ?
N51 Zr1 N41 C43 -164.0(6) . . . . ?
N31 Zr1 N41 C42 -87.0(11) . . . . ?
N1 Zr1 N41 C42 -176.6(10) . . . . ?
N11 Zr1 N41 C42 105.9(11) . . . . ?
N21 Zr1 N41 C42 12.4(17) . . . . ?
N51 Zr1 N41 C42 21.9(10) . . . . ?
N41 Zr1 N51 B52 179.5(9) . . . . ?
N31 Zr1 N51 B52 -89.2(9) . . . . ?
N1 Zr1 N51 B52 45.8(12) . . . . ?
N11 Zr1 N51 B52 83.4(9) . . . . ?
N21 Zr1 N51 B52 -3.1(9) . . . . ?
Zr1 N51 B52 C61 80.7(10) . . . . ?
Zr1 N51 B52 C71 -45.8(12) . . . . ?
Zr1 N51 B52 C81 -166.6(6) . . . . ?
N51 B52 C61 C66 -170.3(7) . . . . ?
C71 B52 C61 C66 -49.7(11) . . . . ?
C81 B52 C61 C66 70.1(9) . . . . ?
N51 B52 C61 C62 17.8(12) . . . . ?
C71 B52 C61 C62 138.3(8) . . . . ?
C81 B52 C61 C62 -101.8(9) . . . . ?
C66 C61 C62 C63 3.5(12) . . . . ?
B52 C61 C62 C63 176.2(9) . . . . ?
C66 C61 C62 F62 -177.8(7) . . . . ?
B52 C61 C62 F62 -5.1(13) . . . . ?
F62 C62 C63 F63 -0.7(12) . . . . ?
C61 C62 C63 F63 178.1(8) . . . . ?
F62 C62 C63 C64 179.0(8) . . . . ?
C61 C62 C63 C64 -2.2(15) . . . . ?
F63 C63 C64 F64 -1.4(14) . . . . ?
C62 C63 C64 F64 178.9(8) . . . . ?
F63 C63 C64 C65 180.0(7) . . . . ?
C62 C63 C64 C65 0.3(14) . . . . ?
F64 C64 C65 F65 1.1(13) . . . . ?
C63 C64 C65 F65 179.7(8) . . . . ?
F64 C64 C65 C66 -178.8(8) . . . . ?
C63 C64 C65 C66 -0.1(13) . . . . ?
F65 C65 C66 F66 3.1(11) . . . . ?
C64 C65 C66 F66 -177.0(7) . . . . ?
F65 C65 C66 C61 -177.9(8) . . . . ?
C64 C65 C66 C61 2.0(13) . . . . ?
C62 C61 C66 C65 -3.4(12) . . . . ?
B52 C61 C66 C65 -176.6(8) . . . . ?
C62 C61 C66 F66 175.5(6) . . . . ?
B52 C61 C66 F66 2.4(11) . . . . ?
N51 B52 C71 C72 110.1(9) . . . . ?
C61 B52 C71 C72 -14.8(13) . . . . ?
C81 B52 C71 C72 -128.6(9) . . . . ?
N51 B52 C71 C76 -69.5(9) . . . . ?
C61 B52 C71 C76 165.6(7) . . . . ?
C81 B52 C71 C76 51.8(10) . . . . ?
C76 C71 C72 F72 -179.4(7) . . . . ?
B52 C71 C72 F72 1.0(13) . . . . ?
C76 C71 C72 C73 2.1(13) . . . . ?
B52 C71 C72 C73 -177.5(8) . . . . ?
C71 C72 C73 F73 178.8(8) . . . . ?
F72 C72 C73 F73 0.2(11) . . . . ?
C71 C72 C73 C74 -2.7(13) . . . . ?
F72 C72 C73 C74 178.7(7) . . . . ?
F73 C73 C74 C75 178.6(8) . . . . ?
C72 C73 C74 C75 0.2(13) . . . . ?
F73 C73 C74 F74 0.1(12) . . . . ?
C72 C73 C74 F74 -178.3(7) . . . . ?
F74 C74 C75 F75 1.2(14) . . . . ?
C73 C74 C75 F75 -177.2(8) . . . . ?
F74 C74 C75 C76 -179.0(8) . . . . ?
C73 C74 C75 C76 2.5(14) . . . . ?
C72 C71 C76 F76 178.1(7) . . . . ?
B52 C71 C76 F76 -2.3(12) . . . . ?
C72 C71 C76 C75 0.9(13) . . . . ?
B52 C71 C76 C75 -179.5(8) . . . . ?
F75 C75 C76 F76 -0.7(12) . . . . ?
C74 C75 C76 F76 179.5(8) . . . . ?
F75 C75 C76 C71 176.6(8) . . . . ?
C74 C75 C76 C71 -3.2(14) . . . . ?
N51 B52 C81 C86 140.4(8) . . . . ?
C61 B52 C81 C86 -99.4(9) . . . . ?
C71 B52 C81 C86 23.5(13) . . . . ?
N51 B52 C81 C82 -48.3(11) . . . . ?
C61 B52 C81 C82 71.9(10) . . . . ?
C71 B52 C81 C82 -165.3(8) . . . . ?
C86 C81 C82 F82 176.2(8) . . . . ?
B52 C81 C82 F82 3.7(12) . . . . ?
C86 C81 C82 C83 -1.0(13) . . . . ?
B52 C81 C82 C83 -173.4(9) . . . . ?
F82 C82 C83 F83 3.3(13) . . . . ?
C81 C82 C83 F83 -179.5(8) . . . . ?
F82 C82 C83 C84 -176.6(8) . . . . ?
C81 C82 C83 C84 0.6(15) . . . . ?
F83 C83 C84 F84 -0.4(15) . . . . ?
C82 C83 C84 F84 179.5(8) . . . . ?
F83 C83 C84 C85 -179.4(9) . . . . ?
C82 C83 C84 C85 0.5(15) . . . . ?
C83 C84 C85 F85 178.9(9) . . . . ?
F84 C84 C85 F85 -0.2(14) . . . . ?
C83 C84 C85 C86 -1.0(15) . . . . ?
F84 C84 C85 C86 180.0(8) . . . . ?
F85 C85 C86 F86 -0.5(13) . . . . ?
C84 C85 C86 F86 179.4(8) . . . . ?
F85 C85 C86 C81 -179.3(8) . . . . ?
C84 C85 C86 C81 0.5(15) . . . . ?
C82 C81 C86 F86 -178.3(7) . . . . ?
B52 C81 C86 F86 -6.4(13) . . . . ?
C82 C81 C86 C85 0.4(13) . . . . ?
B52 C81 C86 C85 172.4(9) . . . . ?
C92B C91 C92A C93 -57.3(14) . . . . ?
C92A C91 C92B C93 54.8(14) . . . . ?
C91 C92A C93 C94B 133(3) . . . . ?
C91 C92A C93 C94A -177.9(15) . . . . ?
C91 C92A C93 C92B 55.5(14) . . . . ?
C91 C92B C93 C94B 169(4) . . . . ?
C91 C92B C93 C94A -131(2) . . . . ?
C91 C92B C93 C92A -55.7(15) . . . . ?
C94B C93 C94A C95 -48(3) . . . . ?
C92A C93 C94A C95 171.2(15) . . . . ?
C92B C93 C94A C95 -147.8(18) . . . . ?
C94A C93 C94B C95 48(3) . . . . ?
C92A C93 C94B C95 119(4) . . . . ?
C92B C93 C94B C95 165(3) . . . . ?
C93 C94A C95 C94B 47(3) . . . . ?
C93 C94B C95 C94A -48(3) . . . . ?
